data_7025803
loop_
_publ_author_name
'Shima, Takanori'
'Hou, Zhaomin'

_publ_section_title
;
 Selective ammonolysis of half-sandwich rare-earth metal dialkyl and
 polyhydride complexes: synthesis of polyamido rare-earth complexes having
 novel structures.
;
_journal_issue 29
_journal_name_full 'Dalton transactions (Cambridge, England : 2003)'
_journal_page_first 6858
_journal_page_last 6863
_journal_paper_doi 10.1039/c0dt00006j
_journal_volume 39
_journal_year 2010
_chemical_formula_sum 'C48 H100 Lu4 N8 Si4'
_chemical_formula_weight 1601.60
_chemical_name_systematic
;
?
;
_space_group_IT_number 2
_symmetry_cell_setting triclinic
_symmetry_space_group_name_Hall '-P 1'
_symmetry_space_group_name_H-M 'P -1'
_atom_sites_solution_hydrogens geom
_atom_sites_solution_primary direct
_atom_sites_solution_secondary difmap
_audit_creation_method SHELXL-97
_cell_angle_alpha 91.212(2)
_cell_angle_beta 91.112(2)
_cell_angle_gamma 99.820(2)
_cell_formula_units_Z 2
_cell_length_a 13.0949(17)
_cell_length_b 13.1788(17)
_cell_length_c 18.228(2)
_cell_measurement_reflns_used 20668
_cell_measurement_temperature 163(2)
_cell_measurement_theta_max 27.58
_cell_measurement_theta_min 1.58
_cell_volume 3098.1(7)
_computing_cell_refinement 'Bruker SMART'
_computing_data_collection 'Bruker SMART'
_computing_data_reduction 'Bruker SAINT'
_computing_molecular_graphics 'ORTEP-III (Farrugia, 1997)'
_computing_publication_material 'Bruker SHELXTL'
_computing_structure_refinement 'SHELXL-97 (Sheldrick, 1997)'
_computing_structure_solution 'SHELXS-97 (Sheldrick, 1990)'
_diffrn_ambient_temperature 163(2)
_diffrn_measured_fraction_theta_full 0.943
_diffrn_measured_fraction_theta_max 0.943
_diffrn_measurement_device_type 'CCD area detector'
_diffrn_measurement_method 'phi and omega scans'
_diffrn_radiation_monochromator graphite
_diffrn_radiation_source 'fine-focus sealed tube'
_diffrn_radiation_type MoK\a
_diffrn_radiation_wavelength 0.71073
_diffrn_reflns_av_R_equivalents 0.0756
_diffrn_reflns_av_sigmaI/netI 0.1042
_diffrn_reflns_limit_h_max 16
_diffrn_reflns_limit_h_min -17
_diffrn_reflns_limit_k_max 15
_diffrn_reflns_limit_k_min -17
_diffrn_reflns_limit_l_max 23
_diffrn_reflns_limit_l_min -20
_diffrn_reflns_number 20668
_diffrn_reflns_theta_full 27.58
_diffrn_reflns_theta_max 27.58
_diffrn_reflns_theta_min 1.58
_exptl_absorpt_coefficient_mu 6.430
_exptl_absorpt_correction_T_max 0.3595
_exptl_absorpt_correction_T_min 0.2486
_exptl_absorpt_correction_type empirical
_exptl_absorpt_process_details 'Bruker SADABS'
_exptl_crystal_colour Colorless
_exptl_crystal_density_diffrn 1.717
_exptl_crystal_density_method 'not measured'
_exptl_crystal_description block
_exptl_crystal_F_000 1568
_exptl_crystal_size_max 0.30
_exptl_crystal_size_mid 0.20
_exptl_crystal_size_min 0.20
_refine_diff_density_max 3.752
_refine_diff_density_min -2.989
_refine_diff_density_rms 0.286
_refine_ls_extinction_method none
_refine_ls_goodness_of_fit_ref 0.921
_refine_ls_hydrogen_treatment constr
_refine_ls_matrix_type full
_refine_ls_number_parameters 605
_refine_ls_number_reflns 13508
_refine_ls_number_restraints 0
_refine_ls_restrained_S_all 0.921
_refine_ls_R_factor_all 0.0744
_refine_ls_R_factor_gt 0.0561
_refine_ls_shift/su_max 0.185
_refine_ls_shift/su_mean 0.002
_refine_ls_structure_factor_coef Fsqd
_refine_ls_weighting_details 'calc w=1/[\s^2^(Fo^2^)+(0.0616P)^2^+0.0000P] where P=(Fo^2^+2Fc^2^)/3'
_refine_ls_weighting_scheme calc
_refine_ls_wR_factor_gt 0.1275
_refine_ls_wR_factor_ref 0.1341
_reflns_number_gt 9741
_reflns_number_total 13508
_reflns_threshold_expression >2sigma(I)
_cod_data_source_file c0dt00006j.txt
_cod_data_source_block 4Lu
_cod_depositor_comments
;
The following automatic conversions were performed:

'_symmetry_cell_setting' value 'Triclinic' changed to 'triclinic'
according to /home/saulius/struct/CIF-dictionaries/cif_core.dic
dictionary named 'cif_core.dic' version 2.4.2 from
2011-04-26.

'_refine_ls_hydrogen_treatment' value 'Constr' changed
to 'constr' according to
/home/saulius/struct/CIF-dictionaries/cif_core.dic dictionary named
'cif_core.dic' version 2.4.2 from 2011-04-26.

Automatic conversion script
Id: cif_fix_values 1891 2012-01-12 08:04:46Z andrius 
;
_cod_original_sg_symbol_H-M P-1
_cod_database_code 7025803

loop_
_symmetry_equiv_pos_as_xyz
'x, y, z'
'-x, -y, -z'

loop_
_atom_site_label
_atom_site_type_symbol
_atom_site_fract_x
_atom_site_fract_y
_atom_site_fract_z
_atom_site_U_iso_or_equiv
_atom_site_adp_type
_atom_site_occupancy
_atom_site_symmetry_multiplicity
_atom_site_calc_flag
_atom_site_refinement_flags
Lu1 Lu 0.76275(3) 0.81876(3) 0.35036(2) 0.02108(10) Uani 1 1 d .
Lu2 Lu 0.74775(3) 0.83568(3) 0.16365(2) 0.02024(10) Uani 1 1 d .
Lu3 Lu 0.68725(3) 0.53645(3) 0.23937(2) 0.02103(10) Uani 1 1 d .
Lu4 Lu 0.48549(3) 0.67001(3) 0.25677(2) 0.02112(10) Uani 1 1 d .
N1 N 0.7184(6) 0.9350(6) 0.2669(4) 0.0246(18) Uani 1 1 d .
H1A H 0.7619 0.9977 0.2698 0.030 Uiso 1 1 calc R
H1B H 0.6504 0.9439 0.2700 0.030 Uiso 1 1 calc R
N2 N 0.8769(6) 0.8307(6) 0.2529(4) 0.0256(18) Uani 1 1 d .
H2A H 0.9257 0.8899 0.2552 0.031 Uiso 1 1 calc R
H2B H 0.9085 0.7738 0.2478 0.031 Uiso 1 1 calc R
N3 N 0.7611(6) 0.6611(6) 0.1592(4) 0.0245(18) Uani 1 1 d .
H3A H 0.7373 0.6374 0.1131 0.029 Uiso 1 1 calc R
H3B H 0.8310 0.6591 0.1606 0.029 Uiso 1 1 calc R
N4 N 0.5697(6) 0.7816(6) 0.1719(4) 0.0253(18) Uani 1 1 d .
H4A H 0.5418 0.8410 0.1765 0.030 Uiso 1 1 calc R
H4B H 0.5479 0.7531 0.1266 0.030 Uiso 1 1 calc R
N5 N 0.7702(7) 0.6457(6) 0.3340(4) 0.0287(19) Uani 1 1 d .
H5A H 0.7478 0.6151 0.3771 0.034 Uiso 1 1 calc R
H5B H 0.8395 0.6417 0.3313 0.034 Uiso 1 1 calc R
N6 N 0.5821(6) 0.7729(7) 0.3474(4) 0.0269(19) Uani 1 1 d .
H6A H 0.5649 0.7414 0.3912 0.032 Uiso 1 1 calc R
H6B H 0.5566 0.8337 0.3488 0.032 Uiso 1 1 calc R
N7 N 0.5375(6) 0.5520(6) 0.1733(5) 0.0261(18) Uani 1 1 d .
H7A H 0.4913 0.4911 0.1692 0.031 Uiso 1 1 calc R
H7B H 0.5510 0.5790 0.1277 0.031 Uiso 1 1 calc R
N8 N 0.5502(6) 0.5408(6) 0.3186(4) 0.0274(18) Uani 1 1 d .
H8A H 0.5041 0.4797 0.3184 0.033 Uiso 1 1 calc R
H8B H 0.5721 0.5603 0.3659 0.033 Uiso 1 1 calc R
Si1 Si 0.6602(2) 0.8151(2) 0.55478(14) 0.0272(6) Uani 1 1 d .
Si2 Si 0.7718(2) 0.7526(2) -0.04342(15) 0.0271(6) Uani 1 1 d .
Si3 Si 0.9409(2) 0.4329(3) 0.3024(2) 0.0416(8) Uani 1 1 d .
Si4 Si 0.2957(2) 0.8651(2) 0.19887(16) 0.0288(6) Uani 1 1 d .
C1 C 0.7635(7) 0.8594(7) 0.4902(5) 0.0210(19) Uani 1 1 d .
C2 C 0.7896(8) 0.9563(7) 0.4548(5) 0.024(2) Uani 1 1 d .
C3 C 0.8879(8) 0.9641(9) 0.4229(5) 0.036(3) Uani 1 1 d .
C4 C 0.9263(8) 0.8705(9) 0.4396(5) 0.030(2) Uani 1 1 d .
C5 C 0.8532(7) 0.8077(8) 0.4799(5) 0.030(2) Uani 1 1 d .
C6 C 0.7250(10) 1.0410(9) 0.4496(6) 0.043(3) Uani 1 1 d .
H6C H 0.7486 1.0854 0.4087 0.065 Uiso 1 1 calc R
H6D H 0.7326 1.0820 0.4954 0.065 Uiso 1 1 calc R
H6E H 0.6520 1.0103 0.4413 0.065 Uiso 1 1 calc R
C7 C 0.9466(9) 1.0541(10) 0.3852(6) 0.051(3) Uani 1 1 d .
H7C H 0.9071 1.1110 0.3866 0.076 Uiso 1 1 calc R
H7D H 0.9573 1.0349 0.3341 0.076 Uiso 1 1 calc R
H7E H 1.0139 1.0759 0.4103 0.076 Uiso 1 1 calc R
C8 C 1.0319(8) 0.8471(11) 0.4196(6) 0.052(4) Uani 1 1 d .
H8C H 1.0753 0.8488 0.4642 0.078 Uiso 1 1 calc R
H8D H 1.0649 0.8987 0.3857 0.078 Uiso 1 1 calc R
H8E H 1.0237 0.7785 0.3961 0.078 Uiso 1 1 calc R
C9 C 0.8668(9) 0.7076(9) 0.5128(6) 0.041(3) Uani 1 1 d .
H9A H 0.9038 0.6692 0.4786 0.061 Uiso 1 1 calc R
H9B H 0.7986 0.6669 0.5223 0.061 Uiso 1 1 calc R
H9C H 0.9069 0.7210 0.5590 0.061 Uiso 1 1 calc R
C10 C 0.5919(9) 0.6782(8) 0.5347(6) 0.040(3) Uani 1 1 d .
H10A H 0.5332 0.6791 0.5006 0.060 Uiso 1 1 calc R
H10B H 0.5665 0.6466 0.5806 0.060 Uiso 1 1 calc R
H10C H 0.6405 0.6383 0.5126 0.060 Uiso 1 1 calc R
C11 C 0.7209(10) 0.8220(11) 0.6487(6) 0.051(3) Uani 1 1 d .
H11A H 0.7732 0.7770 0.6503 0.077 Uiso 1 1 calc R
H11B H 0.6674 0.7994 0.6845 0.077 Uiso 1 1 calc R
H11C H 0.7538 0.8931 0.6605 0.077 Uiso 1 1 calc R
C12 C 0.5561(9) 0.8958(10) 0.5586(7) 0.050(3) Uani 1 1 d .
H12A H 0.5871 0.9675 0.5700 0.075 Uiso 1 1 calc R
H12B H 0.5071 0.8704 0.5967 0.075 Uiso 1 1 calc R
H12C H 0.5194 0.8917 0.5109 0.075 Uiso 1 1 calc R
C13 C 0.7858(7) 0.8595(7) 0.0267(5) 0.0194(19) Uani 1 1 d .
C14 C 0.8761(7) 0.9116(8) 0.0648(5) 0.029(2) Uani 1 1 d .
C15 C 0.8526(8) 0.9977(8) 0.1017(6) 0.033(2) Uani 1 1 d .
C16 C 0.7473(9) 1.0033(8) 0.0875(5) 0.032(2) Uani 1 1 d .
C17 C 0.7059(8) 0.9206(8) 0.0402(5) 0.028(2) Uani 1 1 d .
C18 C 0.9827(8) 0.8812(11) 0.0658(6) 0.048(3) Uani 1 1 d .
H18A H 0.9769 0.8093 0.0803 0.072 Uiso 1 1 calc R
H18B H 1.0281 0.9257 0.1011 0.072 Uiso 1 1 calc R
H18C H 1.0119 0.8890 0.0168 0.072 Uiso 1 1 calc R
C19 C 0.9272(10) 1.0753(10) 0.1474(6) 0.053(3) Uani 1 1 d .
H19A H 0.9809 1.0413 0.1693 0.080 Uiso 1 1 calc R
H19B H 0.8894 1.1042 0.1864 0.080 Uiso 1 1 calc R
H19C H 0.9594 1.1308 0.1161 0.080 Uiso 1 1 calc R
C20 C 0.6921(12) 1.0896(9) 0.1119(7) 0.059(4) Uani 1 1 d .
H20A H 0.7122 1.1493 0.0809 0.089 Uiso 1 1 calc R
H20B H 0.7113 1.1091 0.1631 0.089 Uiso 1 1 calc R
H20C H 0.6170 1.0665 0.1075 0.089 Uiso 1 1 calc R
C21 C 0.5992(8) 0.9047(10) 0.0054(6) 0.042(3) Uani 1 1 d .
H21A H 0.5574 0.9493 0.0303 0.064 Uiso 1 1 calc R
H21B H 0.5664 0.8325 0.0099 0.064 Uiso 1 1 calc R
H21C H 0.6043 0.9217 -0.0466 0.064 Uiso 1 1 calc R
C22 C 0.6523(8) 0.6522(9) -0.0295(6) 0.039(3) Uani 1 1 d .
H22A H 0.6703 0.5980 0.0018 0.058 Uiso 1 1 calc R
H22B H 0.6257 0.6220 -0.0772 0.058 Uiso 1 1 calc R
H22C H 0.5989 0.6846 -0.0059 0.058 Uiso 1 1 calc R
C23 C 0.8809(9) 0.6777(9) -0.0437(7) 0.045(3) Uani 1 1 d .
H23A H 0.9442 0.7218 -0.0595 0.067 Uiso 1 1 calc R
H23B H 0.8637 0.6182 -0.0776 0.067 Uiso 1 1 calc R
H23C H 0.8921 0.6537 0.0059 0.067 Uiso 1 1 calc R
C24 C 0.7623(9) 0.8073(8) -0.1365(5) 0.040(3) Uani 1 1 d .
H24A H 0.6974 0.8345 -0.1412 0.060 Uiso 1 1 calc R
H24B H 0.7632 0.7531 -0.1740 0.060 Uiso 1 1 calc R
H24C H 0.8211 0.8629 -0.1431 0.060 Uiso 1 1 calc R
C25 C 0.8126(7) 0.4053(8) 0.2537(5) 0.028(2) Uani 1 1 d .
C26 C 0.7173(8) 0.3567(8) 0.2824(6) 0.030(2) Uani 1 1 d .
C27 C 0.6435(8) 0.3342(7) 0.2215(6) 0.033(2) Uani 1 1 d .
C28 C 0.6954(8) 0.3707(8) 0.1570(6) 0.036(3) Uani 1 1 d .
C29 C 0.7973(8) 0.4115(8) 0.1767(6) 0.031(2) Uani 1 1 d .
C30 C 0.6911(10) 0.3284(10) 0.3597(7) 0.055(4) Uani 1 1 d .
H30A H 0.7050 0.2588 0.3685 0.082 Uiso 1 1 calc R
H30B H 0.6176 0.3301 0.3675 0.082 Uiso 1 1 calc R
H30C H 0.7335 0.3775 0.3937 0.082 Uiso 1 1 calc R
C31 C 0.5342(9) 0.2797(10) 0.2244(10) 0.070(5) Uani 1 1 d .
H31A H 0.4898 0.3151 0.1936 0.105 Uiso 1 1 calc R
H31B H 0.5109 0.2798 0.2752 0.105 Uiso 1 1 calc R
H31C H 0.5299 0.2085 0.2063 0.105 Uiso 1 1 calc R
C32 C 0.6469(11) 0.3566(11) 0.0817(7) 0.061(4) Uani 1 1 d .
H32A H 0.6910 0.3994 0.0474 0.092 Uiso 1 1 calc R
H32B H 0.5784 0.3771 0.0823 0.092 Uiso 1 1 calc R
H32C H 0.6396 0.2840 0.0661 0.092 Uiso 1 1 calc R
C33 C 0.8809(10) 0.4475(9) 0.1206(7) 0.050(3) Uani 1 1 d .
H33A H 0.9119 0.3887 0.1038 0.075 Uiso 1 1 calc R
H33B H 0.9348 0.4999 0.1436 0.075 Uiso 1 1 calc R
H33C H 0.8495 0.4769 0.0786 0.075 Uiso 1 1 calc R
C34 C 1.0215(10) 0.5568(11) 0.2736(10) 0.079(5) Uani 1 1 d .
H34A H 1.0206 0.5597 0.2199 0.118 Uiso 1 1 calc R
H34B H 1.0930 0.5604 0.2918 0.118 Uiso 1 1 calc R
H34C H 0.9929 0.6151 0.2941 0.118 Uiso 1 1 calc R
C35 C 0.9349(12) 0.4406(13) 0.4050(7) 0.082(6) Uani 1 1 d .
H35A H 0.8958 0.4947 0.4193 0.122 Uiso 1 1 calc R
H35B H 1.0053 0.4569 0.4261 0.122 Uiso 1 1 calc R
H35C H 0.9003 0.3743 0.4231 0.122 Uiso 1 1 calc R
C36 C 1.0097(9) 0.3218(10) 0.2786(7) 0.051(3) Uani 1 1 d .
H36A H 0.9653 0.2567 0.2903 0.076 Uiso 1 1 calc R
H36B H 1.0748 0.3290 0.3072 0.076 Uiso 1 1 calc R
H36C H 1.0244 0.3222 0.2261 0.076 Uiso 1 1 calc R
C37 C 0.3127(7) 0.7403(7) 0.2374(5) 0.024(2) Uani 1 1 d .
C38 C 0.3168(7) 0.7208(7) 0.3146(5) 0.023(2) Uani 1 1 d .
C39 C 0.3109(7) 0.6153(8) 0.3265(6) 0.029(2) Uani 1 1 d .
C40 C 0.2968(7) 0.5642(8) 0.2561(6) 0.033(2) Uani 1 1 d .
C41 C 0.2993(8) 0.6392(8) 0.2019(5) 0.027(2) Uani 1 1 d .
C42 C 0.3234(8) 0.8018(10) 0.3762(6) 0.040(3) Uani 1 1 d .
H42A H 0.2536 0.8144 0.3871 0.060 Uiso 1 1 calc R
H42B H 0.3661 0.8659 0.3609 0.060 Uiso 1 1 calc R
H42C H 0.3547 0.7771 0.4202 0.060 Uiso 1 1 calc R
C43 C 0.3049(10) 0.5642(11) 0.3999(7) 0.053(3) Uani 1 1 d .
H43A H 0.3704 0.5855 0.4273 0.079 Uiso 1 1 calc R
H43B H 0.2923 0.4892 0.3923 0.079 Uiso 1 1 calc R
H43C H 0.2481 0.5847 0.4277 0.079 Uiso 1 1 calc R
C44 C 0.2823(9) 0.4483(9) 0.2455(9) 0.063(4) Uani 1 1 d .
H44A H 0.2128 0.4227 0.2248 0.095 Uiso 1 1 calc R
H44B H 0.2904 0.4166 0.2929 0.095 Uiso 1 1 calc R
H44C H 0.3344 0.4307 0.2118 0.095 Uiso 1 1 calc R
C45 C 0.2860(9) 0.6120(9) 0.1214(6) 0.047(3) Uani 1 1 d .
H45A H 0.3210 0.5537 0.1101 0.071 Uiso 1 1 calc R
H45B H 0.3164 0.6714 0.0929 0.071 Uiso 1 1 calc R
H45C H 0.2120 0.5932 0.1087 0.071 Uiso 1 1 calc R
C46 C 0.1749(9) 0.9023(9) 0.2375(6) 0.042(3) Uani 1 1 d .
H46A H 0.1146 0.8515 0.2215 0.062 Uiso 1 1 calc R
H46B H 0.1669 0.9704 0.2200 0.062 Uiso 1 1 calc R
H46C H 0.1803 0.9046 0.2913 0.062 Uiso 1 1 calc R
C47 C 0.2797(10) 0.8600(10) 0.0975(6) 0.046(3) Uani 1 1 d .
H47A H 0.3475 0.8618 0.0752 0.070 Uiso 1 1 calc R
H47B H 0.2497 0.9193 0.0815 0.070 Uiso 1 1 calc R
H47C H 0.2336 0.7962 0.0822 0.070 Uiso 1 1 calc R
C48 C 0.4075(9) 0.9729(9) 0.2231(7) 0.047(3) Uani 1 1 d .
H48A H 0.4399 0.9585 0.2698 0.070 Uiso 1 1 calc R
H48B H 0.3816 1.0382 0.2277 0.070 Uiso 1 1 calc R
H48C H 0.4589 0.9778 0.1844 0.070 Uiso 1 1 calc R

loop_
_atom_site_aniso_label
_atom_site_aniso_U_11
_atom_site_aniso_U_22
_atom_site_aniso_U_33
_atom_site_aniso_U_23
_atom_site_aniso_U_13
_atom_site_aniso_U_12
Lu1 0.0218(2) 0.0237(2) 0.01619(19) -0.00446(15) -0.00328(15) 0.00043(16)
Lu2 0.0233(2) 0.0203(2) 0.01612(19) -0.00176(15) -0.00059(15) 0.00102(16)
Lu3 0.0209(2) 0.0199(2) 0.0224(2) -0.00282(15) -0.00196(15) 0.00440(16)
Lu4 0.01813(19) 0.0224(2) 0.0224(2) -0.00286(16) -0.00119(15) 0.00298(16)
N1 0.025(4) 0.012(4) 0.034(5) -0.006(3) 0.003(3) -0.003(3)
N2 0.029(4) 0.023(4) 0.025(4) -0.004(3) -0.004(3) 0.006(4)
N3 0.025(4) 0.024(4) 0.024(4) -0.007(3) -0.004(3) 0.004(3)
N4 0.023(4) 0.031(5) 0.022(4) -0.012(3) -0.005(3) 0.006(4)
N5 0.043(5) 0.024(5) 0.022(4) -0.008(3) -0.006(4) 0.014(4)
N6 0.018(4) 0.040(5) 0.023(4) -0.010(4) -0.003(3) 0.007(4)
N7 0.020(4) 0.022(4) 0.036(5) -0.007(4) -0.006(3) 0.003(3)
N8 0.029(4) 0.029(5) 0.019(4) 0.000(3) 0.002(3) -0.008(4)
Si1 0.0303(15) 0.0334(16) 0.0181(13) 0.0004(11) 0.0026(11) 0.0059(12)
Si2 0.0318(15) 0.0294(16) 0.0199(13) -0.0042(11) -0.0024(11) 0.0051(12)
Si3 0.0290(16) 0.0358(18) 0.061(2) -0.0100(16) -0.0184(15) 0.0125(14)
Si4 0.0256(14) 0.0307(16) 0.0315(16) 0.0029(12) -0.0006(12) 0.0090(12)
C1 0.023(5) 0.026(5) 0.013(4) -0.006(4) 0.000(3) 0.004(4)
C2 0.034(5) 0.023(5) 0.012(4) -0.003(4) -0.001(4) -0.005(4)
C3 0.043(6) 0.042(7) 0.015(5) -0.013(4) 0.005(4) -0.016(5)
C4 0.027(5) 0.042(6) 0.020(5) -0.002(4) -0.008(4) 0.004(5)
C5 0.023(5) 0.044(7) 0.023(5) -0.002(5) -0.005(4) 0.004(5)
C6 0.063(8) 0.036(7) 0.032(6) -0.002(5) 0.004(6) 0.015(6)
C7 0.053(8) 0.060(9) 0.030(6) -0.011(6) -0.002(5) -0.018(6)
C8 0.032(6) 0.094(11) 0.025(6) -0.023(6) -0.004(5) -0.001(6)
C9 0.043(7) 0.052(8) 0.032(6) -0.002(5) -0.015(5) 0.022(6)
C10 0.046(7) 0.038(7) 0.039(7) 0.010(5) -0.001(5) 0.013(5)
C11 0.057(8) 0.070(9) 0.025(6) -0.002(6) 0.004(5) 0.004(7)
C12 0.042(7) 0.050(8) 0.059(8) 0.000(6) 0.010(6) 0.012(6)
C13 0.023(5) 0.016(5) 0.018(4) -0.002(3) -0.002(4) 0.001(4)
C14 0.022(5) 0.043(6) 0.020(5) 0.006(4) 0.002(4) -0.002(4)
C15 0.037(6) 0.030(6) 0.026(5) 0.000(4) 0.003(4) -0.009(5)
C16 0.048(7) 0.025(6) 0.023(5) 0.003(4) 0.003(5) 0.006(5)
C17 0.035(6) 0.030(6) 0.019(5) 0.007(4) -0.004(4) 0.009(5)
C18 0.026(6) 0.089(10) 0.025(6) 0.001(6) -0.002(5) -0.001(6)
C19 0.067(9) 0.048(8) 0.033(7) -0.003(6) -0.004(6) -0.021(7)
C20 0.104(12) 0.036(7) 0.045(8) -0.007(6) 0.015(8) 0.032(8)
C21 0.031(6) 0.069(9) 0.033(6) 0.004(6) -0.001(5) 0.023(6)
C22 0.042(6) 0.036(6) 0.033(6) -0.004(5) -0.009(5) -0.008(5)
C23 0.040(7) 0.035(7) 0.063(8) -0.008(6) 0.001(6) 0.019(5)
C24 0.063(8) 0.028(6) 0.026(6) 0.001(5) -0.005(5) 0.002(6)
C25 0.026(5) 0.027(6) 0.031(5) 0.001(4) -0.005(4) 0.007(4)
C26 0.039(6) 0.023(5) 0.032(6) 0.002(4) 0.002(5) 0.014(5)
C27 0.031(6) 0.011(5) 0.056(7) -0.007(4) -0.011(5) 0.003(4)
C28 0.039(6) 0.030(6) 0.041(6) -0.014(5) -0.012(5) 0.011(5)
C29 0.027(5) 0.024(5) 0.041(6) 0.003(4) -0.001(4) 0.008(4)
C30 0.059(8) 0.051(8) 0.060(9) 0.023(7) 0.022(7) 0.022(7)
C31 0.025(6) 0.031(7) 0.149(16) 0.001(8) -0.005(8) -0.005(5)
C32 0.089(10) 0.060(9) 0.043(7) -0.026(7) -0.040(7) 0.041(8)
C33 0.068(9) 0.037(7) 0.051(8) 0.005(6) 0.034(7) 0.022(6)
C34 0.042(8) 0.046(9) 0.146(16) -0.013(9) -0.032(9) 0.010(7)
C35 0.088(11) 0.110(13) 0.063(9) -0.036(9) -0.051(9) 0.073(11)
C36 0.029(6) 0.053(8) 0.074(9) 0.000(7) -0.009(6) 0.019(6)
C37 0.021(5) 0.020(5) 0.030(5) -0.007(4) -0.001(4) 0.004(4)
C38 0.022(5) 0.028(5) 0.022(5) -0.004(4) -0.001(4) 0.011(4)
C39 0.014(4) 0.035(6) 0.037(6) 0.011(5) 0.002(4) 0.005(4)
C40 0.016(5) 0.035(6) 0.047(7) 0.004(5) -0.005(4) 0.007(4)
C41 0.030(5) 0.026(5) 0.026(5) -0.009(4) -0.012(4) 0.008(4)
C42 0.035(6) 0.066(8) 0.023(5) -0.015(5) -0.003(4) 0.021(6)
C43 0.050(8) 0.060(9) 0.048(8) 0.023(6) 0.012(6) 0.005(7)
C44 0.027(6) 0.032(7) 0.126(14) -0.007(8) 0.005(7) -0.008(5)
C45 0.048(7) 0.046(8) 0.046(7) -0.026(6) -0.015(6) 0.010(6)
C46 0.041(7) 0.043(7) 0.044(7) 0.011(5) 0.004(5) 0.016(6)
C47 0.061(8) 0.046(7) 0.036(7) 0.012(5) -0.003(6) 0.018(6)
C48 0.036(6) 0.032(7) 0.075(9) -0.004(6) 0.001(6) 0.012(5)

loop_
_atom_type_symbol
_atom_type_description
_atom_type_scat_dispersion_real
_atom_type_scat_dispersion_imag
_atom_type_scat_source
C C 0.0033 0.0016 'International Tables Vol C Tables 4.2.6.8 and 6.1.1.4'
H H 0.0000 0.0000 'International Tables Vol C Tables 4.2.6.8 and 6.1.1.4'
N N 0.0061 0.0033 'International Tables Vol C Tables 4.2.6.8 and 6.1.1.4'
Si Si 0.0817 0.0704 'International Tables Vol C Tables 4.2.6.8 and 6.1.1.4'
Lu Lu -0.4720 5.8584 'International Tables Vol C Tables 4.2.6.8 and 6.1.1.4'

loop_
_geom_angle_atom_site_label_1
_geom_angle_atom_site_label_2
_geom_angle_atom_site_label_3
_geom_angle
N5 Lu1 N1 129.5(3)
N5 Lu1 N2 81.2(3)
N1 Lu1 N2 70.7(3)
N5 Lu1 N6 87.5(3)
N1 Lu1 N6 79.4(3)
N2 Lu1 N6 128.8(3)
N5 Lu1 C2 138.4(3)
N1 Lu1 C2 92.0(3)
N2 Lu1 C2 120.2(3)
N6 Lu1 C2 101.0(3)
N5 Lu1 C1 108.1(3)
N1 Lu1 C1 120.5(3)
N2 Lu1 C1 139.9(3)
N6 Lu1 C1 91.1(3)
C2 Lu1 C1 32.2(3)
N5 Lu1 C3 130.3(3)
N1 Lu1 C3 91.8(3)
N2 Lu1 C3 90.4(3)
N6 Lu1 C3 131.9(3)
C2 Lu1 C3 31.6(3)
C1 Lu1 C3 53.2(3)
N5 Lu1 C5 87.0(3)
N1 Lu1 C5 142.5(3)
N2 Lu1 C5 113.8(3)
N6 Lu1 C5 115.3(3)
C2 Lu1 C5 52.5(3)
C1 Lu1 C5 32.6(3)
C3 Lu1 C5 52.1(3)
N5 Lu1 C4 98.6(3)
N1 Lu1 C4 120.5(3)
N2 Lu1 C4 87.8(3)
N6 Lu1 C4 143.4(3)
C2 Lu1 C4 52.0(3)
C1 Lu1 C4 52.6(3)
C3 Lu1 C4 31.9(3)
C5 Lu1 C4 30.4(3)
N5 Lu1 Lu2 88.18(19)
N1 Lu1 Lu2 43.12(18)
N2 Lu1 Lu2 42.88(18)
N6 Lu1 Lu2 87.26(19)
C2 Lu1 Lu2 132.4(2)
C1 Lu1 Lu2 163.5(2)
C3 Lu1 Lu2 117.6(2)
C5 Lu1 Lu2 156.7(2)
C4 Lu1 Lu2 128.8(2)
N4 Lu2 N2 128.5(3)
N4 Lu2 N3 86.6(3)
N2 Lu2 N3 78.8(3)
N4 Lu2 N1 81.2(3)
N2 Lu2 N1 70.2(3)
N3 Lu2 N1 127.5(3)
N4 Lu2 C13 106.8(3)
N2 Lu2 C13 123.1(3)
N3 Lu2 C13 93.4(3)
N1 Lu2 C13 139.0(3)
N4 Lu2 C14 137.2(3)
N2 Lu2 C14 94.3(3)
N3 Lu2 C14 102.5(3)
N1 Lu2 C14 120.7(3)
C13 Lu2 C14 32.0(3)
N4 Lu2 C15 130.4(3)
N2 Lu2 C15 93.2(3)
N3 Lu2 C15 132.6(3)
N1 Lu2 C15 91.3(3)
C13 Lu2 C15 52.4(3)
C14 Lu2 C15 30.9(3)
N4 Lu2 C17 86.4(3)
N2 Lu2 C17 143.8(3)
N3 Lu2 C17 117.6(3)
N1 Lu2 C17 112.4(3)
C13 Lu2 C17 32.3(3)
C14 Lu2 C17 52.1(3)
C15 Lu2 C17 51.4(3)
N4 Lu2 C16 99.2(3)
N2 Lu2 C16 120.1(3)
N3 Lu2 C16 145.9(3)
N1 Lu2 C16 86.6(3)
C13 Lu2 C16 52.6(3)
C14 Lu2 C16 51.7(3)
C15 Lu2 C16 31.2(3)
C17 Lu2 C16 30.9(3)
N4 Lu2 Lu1 87.44(19)
N2 Lu2 Lu1 42.91(19)
N3 Lu2 Lu1 86.33(19)
N1 Lu2 Lu1 42.5(2)
C13 Lu2 Lu1 165.73(19)
C14 Lu2 Lu1 134.3(2)
C15 Lu2 Lu1 118.8(2)
C17 Lu2 Lu1 154.8(2)
C16 Lu2 Lu1 127.3(2)
N3 Lu3 N7 82.2(3)
N3 Lu3 N8 128.7(3)
N7 Lu3 N8 69.7(3)
N3 Lu3 N5 86.4(3)
N7 Lu3 N5 127.9(3)
N8 Lu3 N5 79.1(3)
N3 Lu3 C25 107.7(3)
N7 Lu3 C25 138.6(3)
N8 Lu3 C25 121.9(3)
N5 Lu3 C25 93.2(3)
N3 Lu3 C26 137.9(3)
N7 Lu3 C26 120.1(3)
N8 Lu3 C26 93.3(3)
N5 Lu3 C26 101.8(3)
C25 Lu3 C26 31.7(3)
N3 Lu3 C29 87.4(3)
N7 Lu3 C29 113.5(3)
N8 Lu3 C29 142.8(3)
N5 Lu3 C29 116.5(3)
C25 Lu3 C29 31.6(3)
C26 Lu3 C29 51.8(3)
N3 Lu3 C27 130.0(3)
N7 Lu3 C27 89.9(3)
N8 Lu3 C27 93.0(3)
N5 Lu3 C27 133.3(3)
C25 Lu3 C27 52.4(3)
C26 Lu3 C27 32.1(3)
C29 Lu3 C27 51.1(3)
N3 Lu3 C28 98.9(3)
N7 Lu3 C28 87.0(3)
N8 Lu3 C28 120.6(3)
N5 Lu3 C28 145.0(3)
C25 Lu3 C28 52.1(3)
C26 Lu3 C28 52.4(3)
C29 Lu3 C28 30.6(3)
C27 Lu3 C28 31.2(3)
N3 Lu3 Lu4 87.94(18)
N7 Lu3 Lu4 42.95(18)
N8 Lu3 Lu4 42.6(2)
N5 Lu3 Lu4 86.15(19)
C25 Lu3 Lu4 164.3(2)
C26 Lu3 Lu4 133.3(2)
C29 Lu3 Lu4 156.5(2)
C27 Lu3 Lu4 118.3(2)
C28 Lu3 Lu4 128.3(2)
N4 Lu4 N6 87.3(3)
N4 Lu4 N8 127.6(3)
N6 Lu4 N8 81.8(3)
N4 Lu4 N7 79.6(3)
N6 Lu4 N7 129.5(3)
N8 Lu4 N7 69.4(3)
N4 Lu4 C41 100.4(3)
N6 Lu4 C41 138.4(3)
N8 Lu4 C41 121.1(3)
N7 Lu4 C41 92.0(3)
N4 Lu4 C37 92.0(3)
N6 Lu4 C37 107.3(3)
N8 Lu4 C37 140.1(3)
N7 Lu4 C37 121.5(3)
C41 Lu4 C37 32.5(3)
N4 Lu4 C40 131.0(3)
N6 Lu4 C40 131.5(3)
N8 Lu4 C40 91.5(3)
N7 Lu4 C40 91.0(3)
C41 Lu4 C40 31.4(3)
C37 Lu4 C40 52.9(3)
N4 Lu4 C39 144.8(3)
N6 Lu4 C39 99.9(3)
N8 Lu4 C39 87.6(3)
N7 Lu4 C39 118.6(3)
C41 Lu4 C39 52.4(3)
C37 Lu4 C39 52.9(3)
C40 Lu4 C39 31.6(3)
N4 Lu4 C38 116.6(3)
N6 Lu4 C38 88.0(3)
N8 Lu4 C38 114.0(3)
N7 Lu4 C38 141.2(3)
C41 Lu4 C38 51.9(3)
C37 Lu4 C38 31.7(3)
C40 Lu4 C38 51.2(3)
C39 Lu4 C38 30.8(3)
N4 Lu4 Lu3 86.25(18)
N6 Lu4 Lu3 88.60(18)
N8 Lu4 Lu3 42.66(19)
N7 Lu4 Lu3 42.41(18)
C41 Lu4 Lu3 132.3(2)
C37 Lu4 Lu3 163.87(19)
C40 Lu4 Lu3 117.9(2)
C39 Lu4 Lu3 128.0(2)
C38 Lu4 Lu3 156.6(2)
Lu1 N1 Lu2 94.4(3)
Lu2 N2 Lu1 94.2(3)
Lu3 N3 Lu2 126.5(3)
Lu4 N4 Lu2 126.8(3)
Lu1 N5 Lu3 126.1(3)
Lu4 N6 Lu1 125.1(3)
Lu3 N7 Lu4 94.6(3)
Lu4 N8 Lu3 94.8(3)
C1 Si1 C11 107.6(5)
C1 Si1 C12 114.5(5)
C11 Si1 C12 106.4(6)
C1 Si1 C10 113.3(5)
C11 Si1 C10 108.8(6)
C12 Si1 C10 106.0(5)
C13 Si2 C24 108.9(4)
C13 Si2 C23 114.7(5)
C24 Si2 C23 107.8(6)
C13 Si2 C22 112.3(5)
C24 Si2 C22 108.6(5)
C23 Si2 C22 104.3(5)
C25 Si3 C35 114.8(6)
C25 Si3 C34 112.5(6)
C35 Si3 C34 106.5(8)
C25 Si3 C36 106.3(5)
C35 Si3 C36 107.1(6)
C34 Si3 C36 109.5(6)
C37 Si4 C47 113.1(5)
C37 Si4 C46 108.3(5)
C47 Si4 C46 107.3(5)
C37 Si4 C48 113.0(5)
C47 Si4 C48 107.2(6)
C46 Si4 C48 107.6(5)
C2 C1 C5 105.2(9)
C2 C1 Si1 130.2(7)
C5 C1 Si1 122.9(8)
C2 C1 Lu1 73.3(5)
C5 C1 Lu1 75.4(5)
Si1 C1 Lu1 127.3(4)
C3 C2 C1 110.1(9)
C3 C2 C6 122.3(10)
C1 C2 C6 127.6(9)
C3 C2 Lu1 75.7(5)
C1 C2 Lu1 74.5(5)
C6 C2 Lu1 116.3(6)
C2 C3 C4 106.8(9)
C2 C3 C7 127.4(11)
C4 C3 C7 125.6(11)
C2 C3 Lu1 72.8(5)
C4 C3 Lu1 75.4(5)
C7 C3 Lu1 121.6(7)
C5 C4 C3 109.1(9)
C5 C4 C8 125.4(11)
C3 C4 C8 125.4(11)
C5 C4 Lu1 74.4(5)
C3 C4 Lu1 72.7(5)
C8 C4 Lu1 121.5(6)
C4 C5 C1 108.8(9)
C4 C5 C9 125.6(9)
C1 C5 C9 125.4(9)
C4 C5 Lu1 75.2(6)
C1 C5 Lu1 72.0(5)
C9 C5 Lu1 122.7(7)
C14 C13 C17 105.8(8)
C14 C13 Si2 129.7(7)
C17 C13 Si2 123.3(7)
C14 C13 Lu2 74.6(5)
C17 C13 Lu2 75.9(5)
Si2 C13 Lu2 124.6(4)
C15 C14 C13 109.2(9)
C15 C14 C18 124.0(9)
C13 C14 C18 126.8(9)
C15 C14 Lu2 76.0(6)
C13 C14 Lu2 73.4(5)
C18 C14 Lu2 117.7(7)
C14 C15 C16 108.6(9)
C14 C15 C19 126.3(10)
C16 C15 C19 125.1(10)
C14 C15 Lu2 73.1(6)
C16 C15 Lu2 74.8(6)
C19 C15 Lu2 119.9(7)
C17 C16 C15 108.0(9)
C17 C16 C20 125.7(10)
C15 C16 C20 126.0(10)
C17 C16 Lu2 74.1(6)
C15 C16 Lu2 74.0(6)
C20 C16 Lu2 122.9(8)
C16 C17 C13 108.3(8)
C16 C17 C21 124.9(9)
C13 C17 C21 126.6(9)
C16 C17 Lu2 75.0(6)
C13 C17 Lu2 71.8(5)
C21 C17 Lu2 122.9(7)
C26 C25 C29 107.2(8)
C26 C25 Si3 127.1(8)
C29 C25 Si3 124.7(8)
C26 C25 Lu3 74.5(5)
C29 C25 Lu3 75.5(5)
Si3 C25 Lu3 124.7(5)
C25 C26 C27 107.4(9)
C25 C26 C30 129.6(10)
C27 C26 C30 123.0(11)
C25 C26 Lu3 73.8(6)
C27 C26 Lu3 75.4(6)
C30 C26 Lu3 117.8(7)
C28 C27 C26 107.4(9)
C28 C27 C31 125.5(11)
C26 C27 C31 127.0(12)
C28 C27 Lu3 74.5(6)
C26 C27 Lu3 72.5(5)
C31 C27 Lu3 120.3(7)
C29 C28 C27 107.9(9)
C29 C28 C32 128.1(12)
C27 C28 C32 123.8(11)
C29 C28 Lu3 74.0(6)
C27 C28 Lu3 74.3(5)
C32 C28 Lu3 121.8(7)
C28 C29 C25 110.0(10)
C28 C29 C33 123.3(10)
C25 C29 C33 126.5(10)
C28 C29 Lu3 75.4(6)
C25 C29 Lu3 72.9(5)
C33 C29 Lu3 122.8(7)
C38 C37 C41 104.8(8)
C38 C37 Si4 124.2(7)
C41 C37 Si4 129.4(7)
C38 C37 Lu4 75.6(5)
C41 C37 Lu4 72.7(5)
Si4 C37 Lu4 127.6(5)
C39 C38 C37 110.7(8)
C39 C38 C42 123.7(9)
C37 C38 C42 125.6(9)
C39 C38 Lu4 74.2(5)
C37 C38 Lu4 72.7(5)
C42 C38 Lu4 121.5(6)
C38 C39 C40 106.9(9)
C38 C39 C43 126.2(10)
C40 C39 C43 126.3(10)
C38 C39 Lu4 75.0(5)
C40 C39 Lu4 73.7(6)
C43 C39 Lu4 123.5(7)
C41 C40 C39 108.5(9)
C41 C40 C44 128.1(11)
C39 C40 C44 123.4(11)
C41 C40 Lu4 72.7(6)
C39 C40 Lu4 74.8(6)
C44 C40 Lu4 118.5(7)
C40 C41 C37 109.0(9)
C40 C41 C45 122.6(9)
C37 C41 C45 128.4(10)
C40 C41 Lu4 75.9(5)
C37 C41 Lu4 74.8(5)
C45 C41 Lu4 117.4(7)

loop_
_geom_bond_atom_site_label_1
_geom_bond_atom_site_label_2
_geom_bond_distance
Lu1 N5 2.313(7)
Lu1 N1 2.317(8)
Lu1 N2 2.335(8)
Lu1 N6 2.339(7)
Lu1 C2 2.578(8)
Lu1 C1 2.593(8)
Lu1 C3 2.615(9)
Lu1 C5 2.639(9)
Lu1 C4 2.649(9)
Lu1 Lu2 3.4195(7)
Lu2 N4 2.328(8)
Lu2 N2 2.333(7)
Lu2 N3 2.337(8)
Lu2 N1 2.344(7)
Lu2 C13 2.571(9)
Lu2 C14 2.586(10)
Lu2 C15 2.623(10)
Lu2 C17 2.624(9)
Lu2 C16 2.634(10)
Lu3 N3 2.320(8)
Lu3 N7 2.322(7)
Lu3 N8 2.334(8)
Lu3 N5 2.348(7)
Lu3 C25 2.592(9)
Lu3 C26 2.602(10)
Lu3 C29 2.625(10)
Lu3 C27 2.641(9)
Lu3 C28 2.643(10)
Lu3 Lu4 3.4314(6)
Lu4 N4 2.320(8)
Lu4 N6 2.325(7)
Lu4 N8 2.329(8)
Lu4 N7 2.346(7)
Lu4 C41 2.581(9)
Lu4 C37 2.608(9)
Lu4 C40 2.622(10)
Lu4 C39 2.637(10)
Lu4 C38 2.646(9)
Si1 C1 1.838(10)
Si1 C11 1.867(11)
Si1 C12 1.868(11)
Si1 C10 1.897(12)
Si2 C13 1.865(9)
Si2 C24 1.867(11)
Si2 C23 1.870(10)
Si2 C22 1.895(11)
Si3 C25 1.862(10)
Si3 C35 1.874(14)
Si3 C34 1.878(16)
Si3 C36 1.891(11)
Si4 C37 1.848(10)
Si4 C47 1.854(11)
Si4 C46 1.879(11)
Si4 C48 1.897(12)
C1 C2 1.435(13)
C1 C5 1.469(13)
C2 C3 1.412(14)
C2 C6 1.514(14)
C3 C4 1.446(15)
C3 C7 1.488(16)
C4 C5 1.388(15)
C4 C8 1.516(14)
C5 C9 1.497(15)
C13 C14 1.423(12)
C13 C17 1.447(12)
C14 C15 1.389(14)
C14 C18 1.516(14)
C15 C16 1.412(15)
C15 C19 1.511(14)
C16 C17 1.402(13)
C16 C20 1.513(14)
C17 C21 1.502(13)
C25 C26 1.417(14)
C25 C29 1.420(14)
C26 C27 1.450(14)
C26 C30 1.496(15)
C27 C28 1.422(16)
C27 C31 1.491(15)
C28 C29 1.389(14)
C28 C32 1.495(14)
C29 C33 1.534(15)
C37 C38 1.438(13)
C37 C41 1.450(12)
C38 C39 1.402(13)
C38 C42 1.524(13)
C39 C40 1.431(14)
C39 C43 1.507(15)
C40 C41 1.409(15)
C40 C44 1.513(15)
C41 C45 1.503(13)
